data_1502499
loop_
_publ_author_name
'Qi, Chaorong'
'Jiang, Huanfeng'
'Huang, Liangbin'
'Yuan, Gaoqing'
'Ren, Yanwei'

_publ_section_title
;
 Carbon dioxide triggered and copper-catalyzed domino reaction: efficient
 construction of highly substituted 3(2H)-furanones from nitriles and
 propargylic alcohols.
;
_journal_issue 20
_journal_name_full 'Organic letters'
_journal_page_first 5520
_journal_page_last 5523
_journal_paper_doi 10.1021/ol202241r
_journal_volume 13
_journal_year 2011
_chemical_formula_moiety 'C18 H20 O4'
_chemical_formula_sum 'C18 H20 O4'
_chemical_formula_weight 300.34
_chemical_name_systematic
; 
 ? 
;
_space_group_IT_number 2
_symmetry_cell_setting triclinic
_symmetry_space_group_name_Hall '-P 1'
_symmetry_space_group_name_H-M 'P -1'
_atom_sites_solution_hydrogens geom
_atom_sites_solution_primary direct
_atom_sites_solution_secondary difmap
_audit_creation_method SHELXL-97
_cell_angle_alpha 71.59(3)
_cell_angle_beta 75.66(3)
_cell_angle_gamma 81.70(3)
_cell_formula_units_Z 2
_cell_length_a 6.7081(13)
_cell_length_b 11.086(2)
_cell_length_c 11.437(2)
_cell_measurement_reflns_used 2895
_cell_measurement_temperature 293(2)
_cell_measurement_theta_max 27.89
_cell_measurement_theta_min 2.35
_cell_volume 779.8(3)
_computing_cell_refinement RAPID-AUTO
_computing_data_collection 'RAPID-AUTO (Rigaku, 1998)'
_computing_data_reduction 'CrystalStructure (Rigaku/MSC, 2002)'
_computing_molecular_graphics 'ORTEPII (Johnson, 1976)'
_computing_publication_material SHELXL97
_computing_structure_refinement 'SHELXL-97 (Sheldrick, 2008)'
_computing_structure_solution 'SHELXS-97 (Sheldrick, 2008)'
_diffrn_ambient_temperature 293(2)
_diffrn_measured_fraction_theta_full 0.999
_diffrn_measured_fraction_theta_max 0.999
_diffrn_measurement_device_type 'Rigaku/MSC Mercury CCD'
_diffrn_measurement_method \w
_diffrn_radiation_source 'fine-focus sealed tube'
_diffrn_radiation_type MoK\a
_diffrn_radiation_wavelength 0.71073
_diffrn_reflns_av_R_equivalents 0.0341
_diffrn_reflns_av_sigmaI/netI 0.0422
_diffrn_reflns_limit_h_max 7
_diffrn_reflns_limit_h_min -8
_diffrn_reflns_limit_k_max 13
_diffrn_reflns_limit_k_min -12
_diffrn_reflns_limit_l_max 13
_diffrn_reflns_limit_l_min -13
_diffrn_reflns_number 6299
_diffrn_reflns_theta_full 25.20
_diffrn_reflns_theta_max 25.20
_diffrn_reflns_theta_min 3.11
_diffrn_standards_number 0
_exptl_absorpt_coefficient_mu 0.090
_exptl_absorpt_correction_T_max 0.996
_exptl_absorpt_correction_T_min 0.985
_exptl_absorpt_correction_type multi-scan
_exptl_absorpt_process_details '(Jacobson, 1998)'
_exptl_crystal_colour colorless
_exptl_crystal_density_diffrn 1.279
_exptl_crystal_density_method 'not measured'
_exptl_crystal_description block
_exptl_crystal_F_000 320
_exptl_crystal_size_max 0.30
_exptl_crystal_size_mid 0.28
_exptl_crystal_size_min 0.17
_refine_diff_density_max 0.289
_refine_diff_density_min -0.274
_refine_diff_density_rms 0.066
_refine_ls_extinction_method none
_refine_ls_goodness_of_fit_ref 1.120
_refine_ls_hydrogen_treatment constr
_refine_ls_matrix_type full
_refine_ls_number_parameters 201
_refine_ls_number_reflns 2802
_refine_ls_number_restraints 0
_refine_ls_restrained_S_all 1.120
_refine_ls_R_factor_all 0.1100
_refine_ls_R_factor_gt 0.0570
_refine_ls_shift/su_max 0.000
_refine_ls_shift/su_mean 0.000
_refine_ls_structure_factor_coef Fsqd
_refine_ls_weighting_details 'calc w=1/[\s^2^(Fo^2^)+(0.1403P)^2^+0.1956P] where P=(Fo^2^+2Fc^2^)/3'
_refine_ls_weighting_scheme calc
_refine_ls_wR_factor_gt 0.1631
_refine_ls_wR_factor_ref 0.2609
_reflns_number_gt 1514
_reflns_number_total 2802
_reflns_threshold_expression >2sigma(I)
_cod_data_source_file ol202241r_si_002.cif
_cod_data_source_block shelxl
_cod_depositor_comments
;
The following automatic conversions were performed:

'_symmetry_cell_setting' value 'Triclinic' changed to 'triclinic'
according to /home/saulius/struct/CIF-dictionaries/cif_core.dic
dictionary named 'cif_core.dic' version 2.4.1 from 2010-06-29.

Automatic conversion script
Id: cif_fix_values 1715 2011-07-08 13:25:40Z adriana 
;
_cod_original_cell_volume 779.8(2)
_cod_database_code 1502499

loop_
_symmetry_equiv_pos_as_xyz
'x, y, z'
'-x, -y, -z'

loop_
_atom_site_label
_atom_site_type_symbol
_atom_site_fract_x
_atom_site_fract_y
_atom_site_fract_z
_atom_site_U_iso_or_equiv
_atom_site_adp_type
_atom_site_occupancy
_atom_site_symmetry_multiplicity
_atom_site_calc_flag
_atom_site_refinement_flags
O1 O -0.5329(4) 0.4162(3) 0.4055(2) 0.0763(8) Uani 1 1 d .
O2 O -0.4469(4) 0.5553(3) 0.2162(3) 0.0897(10) Uani 1 1 d .
O3 O 0.6936(3) 0.0932(2) 0.1434(2) 0.0608(7) Uani 1 1 d .
O4 O 0.2834(4) -0.0376(2) 0.3887(3) 0.0785(9) Uani 1 1 d .
C1 C 0.9230(7) -0.2269(4) 0.2088(5) 0.0879(13) Uani 1 1 d .
H1A H 1.0567 -0.2584 0.1690 0.105 Uiso 1 1 calc R
H1B H 0.8558 -0.2988 0.2723 0.105 Uiso 1 1 calc R
C2 C 0.9523(6) -0.1305(4) 0.2719(4) 0.0816(12) Uani 1 1 d .
H2A H 1.0306 -0.1718 0.3365 0.098 Uiso 1 1 calc R
H2B H 1.0304 -0.0624 0.2097 0.098 Uiso 1 1 calc R
C3 C 0.7458(6) -0.0748(4) 0.3312(4) 0.0665(10) Uani 1 1 d .
H3A H 0.6772 -0.1409 0.4018 0.080 Uiso 1 1 calc R
H3B H 0.7695 -0.0083 0.3635 0.080 Uiso 1 1 calc R
C4 C 0.6073(5) -0.0200(3) 0.2387(3) 0.0557(9) Uani 1 1 d .
C5 C 0.5846(6) -0.1151(3) 0.1713(4) 0.0649(10) Uani 1 1 d .
H5A H 0.5074 -0.1848 0.2314 0.078 Uiso 1 1 calc R
H5B H 0.5075 -0.0731 0.1063 0.078 Uiso 1 1 calc R
C6 C 0.7951(7) -0.1685(4) 0.1114(4) 0.0789(12) Uani 1 1 d .
H6A H 0.7757 -0.2324 0.0745 0.095 Uiso 1 1 calc R
H6B H 0.8666 -0.1005 0.0447 0.095 Uiso 1 1 calc R
C7 C -0.7368(6) 0.4804(4) 0.4206(4) 0.0848(13) Uani 1 1 d .
H7A H -0.7271 0.5666 0.4187 0.127 Uiso 1 1 calc R
H7B H -0.8203 0.4366 0.5000 0.127 Uiso 1 1 calc R
H7C H -0.7986 0.4806 0.3533 0.127 Uiso 1 1 calc R
C8 C -0.4009(6) 0.4626(3) 0.2976(3) 0.0586(9) Uani 1 1 d .
C9 C -0.1997(5) 0.3890(3) 0.2862(3) 0.0533(8) Uani 1 1 d .
C10 C -0.0473(5) 0.4294(3) 0.1791(3) 0.0623(9) Uani 1 1 d .
H10 H -0.0704 0.5058 0.1186 0.075 Uiso 1 1 calc R
C11 C 0.1370(6) 0.3593(3) 0.1602(3) 0.0606(9) Uani 1 1 d .
H11 H 0.2359 0.3884 0.0868 0.073 Uiso 1 1 calc R
C12 C 0.1786(5) 0.2454(3) 0.2489(3) 0.0510(8) Uani 1 1 d .
C13 C 0.0269(6) 0.2068(3) 0.3581(3) 0.0611(9) Uani 1 1 d .
H13 H 0.0512 0.1320 0.4203 0.073 Uiso 1 1 calc R
C14 C -0.1601(5) 0.2781(3) 0.3759(3) 0.0601(9) Uani 1 1 d .
H14 H -0.2596 0.2502 0.4494 0.072 Uiso 1 1 calc R
C15 C 0.6230(6) 0.3116(3) 0.0490(4) 0.0660(10) Uani 1 1 d .
H15A H 0.7704 0.3097 0.0347 0.099 Uiso 1 1 calc R
H15B H 0.5617 0.3826 0.0798 0.099 Uiso 1 1 calc R
H15C H 0.5839 0.3204 -0.0287 0.099 Uiso 1 1 calc R
C16 C 0.5505(5) 0.1921(3) 0.1431(3) 0.0523(8) Uani 1 1 d .
C17 C 0.3696(5) 0.1635(3) 0.2293(3) 0.0519(8) Uani 1 1 d .
C18 C 0.3981(5) 0.0297(3) 0.2983(3) 0.0569(9) Uani 1 1 d .

loop_
_atom_site_aniso_label
_atom_site_aniso_U_11
_atom_site_aniso_U_22
_atom_site_aniso_U_33
_atom_site_aniso_U_23
_atom_site_aniso_U_13
_atom_site_aniso_U_12
O1 0.0582(15) 0.0898(18) 0.0654(17) -0.0169(14) -0.0037(13) 0.0138(13)
O2 0.080(2) 0.0801(19) 0.084(2) -0.0009(17) -0.0158(17) 0.0185(16)
O3 0.0561(14) 0.0581(14) 0.0572(14) -0.0096(11) -0.0022(11) -0.0032(11)
O4 0.0720(17) 0.0620(15) 0.0723(18) 0.0025(14) 0.0058(14) 0.0000(13)
C1 0.082(3) 0.082(3) 0.089(3) -0.028(3) -0.010(3) 0.021(2)
C2 0.064(2) 0.097(3) 0.078(3) -0.020(2) -0.022(2) 0.013(2)
C3 0.069(2) 0.069(2) 0.061(2) -0.0180(18) -0.0199(19) 0.0078(18)
C4 0.057(2) 0.0507(18) 0.0487(19) -0.0066(15) -0.0037(15) -0.0003(15)
C5 0.074(2) 0.060(2) 0.061(2) -0.0169(18) -0.0173(19) -0.0046(18)
C6 0.093(3) 0.074(3) 0.068(3) -0.029(2) -0.008(2) 0.001(2)
C7 0.058(2) 0.104(3) 0.089(3) -0.035(3) -0.012(2) 0.018(2)
C8 0.059(2) 0.060(2) 0.055(2) -0.0159(17) -0.0120(17) -0.0017(17)
C9 0.0520(19) 0.0556(18) 0.0486(18) -0.0125(15) -0.0105(15) 0.0010(15)
C10 0.062(2) 0.060(2) 0.056(2) -0.0065(17) -0.0123(17) 0.0019(17)
C11 0.062(2) 0.0585(19) 0.0484(19) -0.0024(16) -0.0053(16) -0.0041(16)
C12 0.0495(18) 0.0551(18) 0.0449(18) -0.0118(15) -0.0075(15) -0.0035(14)
C13 0.064(2) 0.0550(19) 0.0504(19) -0.0057(16) -0.0036(17) 0.0023(16)
C14 0.059(2) 0.0599(19) 0.0480(19) -0.0056(16) -0.0018(16) -0.0010(16)
C15 0.063(2) 0.058(2) 0.065(2) -0.0056(18) -0.0047(18) -0.0101(17)
C16 0.0498(19) 0.0523(18) 0.0487(18) -0.0127(15) -0.0034(15) -0.0013(14)
C17 0.0543(19) 0.0498(17) 0.0447(17) -0.0085(14) -0.0059(15) -0.0021(14)
C18 0.055(2) 0.0572(19) 0.0490(19) -0.0072(16) -0.0030(16) -0.0057(15)

loop_
_atom_type_symbol
_atom_type_description
_atom_type_scat_dispersion_real
_atom_type_scat_dispersion_imag
_atom_type_scat_source
C C 0.0033 0.0016 'International Tables Vol C Tables 4.2.6.8 and 6.1.1.4'
H H 0.0000 0.0000 'International Tables Vol C Tables 4.2.6.8 and 6.1.1.4'
O O 0.0106 0.0060 'International Tables Vol C Tables 4.2.6.8 and 6.1.1.4'

loop_
_geom_angle_atom_site_label_1
_geom_angle_atom_site_label_2
_geom_angle_atom_site_label_3
_geom_angle
C8 O1 C7 116.8(3)
C16 O3 C4 108.4(2)
C6 C1 C2 111.3(3)
C6 C1 H1A 109.4
C2 C1 H1A 109.4
C6 C1 H1B 109.4
C2 C1 H1B 109.4
H1A C1 H1B 108.0
C3 C2 C1 111.2(3)
C3 C2 H2A 109.4
C1 C2 H2A 109.4
C3 C2 H2B 109.4
C1 C2 H2B 109.4
H2A C2 H2B 108.0
C4 C3 C2 112.4(3)
C4 C3 H3A 109.1
C2 C3 H3A 109.1
C4 C3 H3B 109.1
C2 C3 H3B 109.1
H3A C3 H3B 107.9
O3 C4 C3 109.4(3)
O3 C4 C18 103.5(2)
C3 C4 C18 112.7(3)
O3 C4 C5 108.2(3)
C3 C4 C5 112.1(3)
C18 C4 C5 110.5(3)
C6 C5 C4 111.6(3)
C6 C5 H5A 109.3
C4 C5 H5A 109.3
C6 C5 H5B 109.3
C4 C5 H5B 109.3
H5A C5 H5B 108.0
C1 C6 C5 110.4(3)
C1 C6 H6A 109.6
C5 C6 H6A 109.6
C1 C6 H6B 109.6
C5 C6 H6B 109.6
H6A C6 H6B 108.1
O1 C7 H7A 109.5
O1 C7 H7B 109.5
H7A C7 H7B 109.5
O1 C7 H7C 109.5
H7A C7 H7C 109.5
H7B C7 H7C 109.5
O2 C8 O1 122.0(3)
O2 C8 C9 124.2(3)
O1 C8 C9 113.8(3)
C14 C9 C10 118.4(3)
C14 C9 C8 122.3(3)
C10 C9 C8 119.3(3)
C11 C10 C9 121.4(3)
C11 C10 H10 119.3
C9 C10 H10 119.3
C10 C11 C12 121.1(3)
C10 C11 H11 119.4
C12 C11 H11 119.4
C11 C12 C13 117.3(3)
C11 C12 C17 122.9(3)
C13 C12 C17 119.7(3)
C14 C13 C12 121.1(3)
C14 C13 H13 119.4
C12 C13 H13 119.4
C9 C14 C13 120.7(3)
C9 C14 H14 119.7
C13 C14 H14 119.7
C16 C15 H15A 109.5
C16 C15 H15B 109.5
H15A C15 H15B 109.5
C16 C15 H15C 109.5
H15A C15 H15C 109.5
H15B C15 H15C 109.5
O3 C16 C17 114.8(3)
O3 C16 C15 112.6(3)
C17 C16 C15 132.6(3)
C16 C17 C18 105.7(3)
C16 C17 C12 129.1(3)
C18 C17 C12 125.2(3)
O4 C18 C17 130.1(3)
O4 C18 C4 122.5(3)
C17 C18 C4 107.4(3)

loop_
_geom_bond_atom_site_label_1
_geom_bond_atom_site_label_2
_geom_bond_distance
O1 C8 1.326(4)
O1 C7 1.445(4)
O2 C8 1.210(4)
O3 C16 1.348(4)
O3 C4 1.460(4)
O4 C18 1.225(4)
C1 C6 1.501(6)
C1 C2 1.523(6)
C1 H1A 0.9700
C1 H1B 0.9700
C2 C3 1.521(5)
C2 H2A 0.9700
C2 H2B 0.9700
C3 C4 1.506(5)
C3 H3A 0.9700
C3 H3B 0.9700
C4 C18 1.510(4)
C4 C5 1.532(5)
C5 C6 1.533(5)
C5 H5A 0.9700
C5 H5B 0.9700
C6 H6A 0.9700
C6 H6B 0.9700
C7 H7A 0.9600
C7 H7B 0.9600
C7 H7C 0.9600
C8 C9 1.472(5)
C9 C14 1.371(5)
C9 C10 1.383(5)
C10 C11 1.369(5)
C10 H10 0.9300
C11 C12 1.390(5)
C11 H11 0.9300
C12 C13 1.392(5)
C12 C17 1.471(5)
C13 C14 1.389(5)
C13 H13 0.9300
C14 H14 0.9300
C15 C16 1.475(4)
C15 H15A 0.9600
C15 H15B 0.9600
C15 H15C 0.9600
C16 C17 1.366(4)
C17 C18 1.453(5)
